data_4105004
loop_
_publ_author_name
'Timothy J. Clark'
'Nicholas J. Robertson'
'Henry A. Kostalik IV'
'Emil B. Lobkovsky'
'Paul F. Mutolo'
'H\'ector D. Abru\~na'
'Geoffrey W. Coates'

_publ_section_title
;
 A Ring-Opening Metathesis Polymerization Route to Alkaline Anion Exchange
 Membranes: Development of Hydroxide-Conducting Thin Films from an
 Ammonium-Functionalized Monomer
;
_journal_name_full 'Journal of the American Chemical Society'
_journal_page_first 12888
_journal_page_last 12889
_journal_paper_doi 10.1021/ja905242r
_journal_volume 131
_journal_year 2009
_chemical_formula_moiety 'C12 H22 N, C H2 Cl2, I'
_chemical_formula_sum 'C13 H24 Cl2 I N'
_chemical_formula_weight 392.13
_chemical_name_systematic
; 
 ? 
;
_space_group_IT_number 14
_symmetry_cell_setting monoclinic
_symmetry_space_group_name_Hall '-P 2ybc'
_symmetry_space_group_name_H-M 'P 1 21/c 1'
_atom_sites_solution_hydrogens mixed
_atom_sites_solution_primary direct
_atom_sites_solution_secondary difmap
_audit_creation_method SHELXL-97
_cell_angle_alpha 90.00
_cell_angle_beta 103.138(3)
_cell_angle_gamma 90.00
_cell_formula_units_Z 4
_cell_length_a 11.1922(6)
_cell_length_b 7.8529(4)
_cell_length_c 19.6551(10)
_cell_measurement_reflns_used 6675
_cell_measurement_temperature 273(2)
_cell_measurement_theta_max 28.08
_cell_measurement_theta_min 2.35
_cell_volume 1682.29(15)
_computing_cell_refinement 'Bruker SAINT+'
_computing_data_collection 'Bruker APEX2'
_computing_data_reduction 'Bruker SAINT+'
_computing_molecular_graphics 'Bruker SHELXTL'
_computing_publication_material 'Bruker SHELXTL'
_computing_structure_refinement 'SHELXL-97 (Sheldrick, 1997)'
_computing_structure_solution 'SHELXS-97 (Sheldrick, 1990)'
_diffrn_ambient_temperature 273(2)
_diffrn_measured_fraction_theta_full 0.990
_diffrn_measured_fraction_theta_max 0.990
_diffrn_measurement_device_type 'Bruker X8 APEX II diffractometer'
_diffrn_measurement_method 'phi and omega scans'
_diffrn_radiation_monochromator graphite
_diffrn_radiation_source 'fine-focus sealed tube'
_diffrn_radiation_type MoK\a
_diffrn_radiation_wavelength 0.71073
_diffrn_reflns_av_R_equivalents 0.0264
_diffrn_reflns_av_sigmaI/netI 0.0227
_diffrn_reflns_limit_h_max 15
_diffrn_reflns_limit_h_min -14
_diffrn_reflns_limit_k_max 6
_diffrn_reflns_limit_k_min -10
_diffrn_reflns_limit_l_max 25
_diffrn_reflns_limit_l_min -26
_diffrn_reflns_number 15249
_diffrn_reflns_theta_full 28.44
_diffrn_reflns_theta_max 28.44
_diffrn_reflns_theta_min 1.87
_exptl_absorpt_coefficient_mu 2.204
_exptl_absorpt_correction_T_max 0.8978
_exptl_absorpt_correction_T_min 0.5577
_exptl_absorpt_correction_type multi-scan
_exptl_absorpt_process_details SADABS
_exptl_crystal_colour colourless
_exptl_crystal_density_diffrn 1.548
_exptl_crystal_description 'Square plate'
_exptl_crystal_F_000 784
_exptl_crystal_size_max 0.30
_exptl_crystal_size_mid 0.20
_exptl_crystal_size_min 0.05
_refine_diff_density_max 0.910
_refine_diff_density_min -0.597
_refine_diff_density_rms 0.077
_refine_ls_extinction_method none
_refine_ls_goodness_of_fit_ref 0.999
_refine_ls_hydrogen_treatment mixed
_refine_ls_matrix_type full
_refine_ls_number_parameters 166
_refine_ls_number_reflns 4203
_refine_ls_number_restraints 0
_refine_ls_restrained_S_all 0.999
_refine_ls_R_factor_all 0.0429
_refine_ls_R_factor_gt 0.0322
_refine_ls_shift/su_max 0.026
_refine_ls_shift/su_mean 0.001
_refine_ls_structure_factor_coef Fsqd
_refine_ls_weighting_details 'calc w=1/[\s^2^(Fo^2^)+(0.0449P)^2^+1.6601P] where P=(Fo^2^+2Fc^2^)/3'
_refine_ls_weighting_scheme calc
_refine_ls_wR_factor_gt 0.0822
_refine_ls_wR_factor_ref 0.0893
_reflns_number_gt 3393
_reflns_number_total 4203
_reflns_threshold_expression >2sigma(I)
_cod_data_source_file ja905242r_si_002.cif
_cod_data_source_block tjc2
_cod_database_code 4105004

loop_
_symmetry_equiv_pos_as_xyz
'x, y, z'
'-x, y+1/2, -z+1/2'
'-x, -y, -z'
'x, -y-1/2, z-1/2'

loop_
_atom_site_label
_atom_site_type_symbol
_atom_site_fract_x
_atom_site_fract_y
_atom_site_fract_z
_atom_site_U_iso_or_equiv
_atom_site_adp_type
_atom_site_occupancy
_atom_site_symmetry_multiplicity
_atom_site_calc_flag
_atom_site_refinement_flags
I1 I 0.571947(16) 0.72110(2) 0.122644(8) 0.04790(5) Uani 1 1 d .
Cl1 Cl 0.86122(9) 0.42474(15) 0.01832(7) 0.0977(3) Uani 1 1 d .
Cl2 Cl 0.72877(9) 0.15484(13) 0.07174(5) 0.0840(3) Uani 1 1 d .
N1 N 0.37728(17) 1.2228(2) 0.14548(10) 0.0367(4) Uani 1 1 d .
C1 C 0.1813(2) 1.0307(3) 0.14638(12) 0.0402(5) Uani 1 1 d .
C2 C 0.1132(2) 1.1125(4) 0.19662(15) 0.0543(7) Uani 1 1 d .
H2A H 0.0466 1.1836 0.1717 0.065 Uiso 1 1 calc R
H2B H 0.1682 1.1814 0.2311 0.065 Uiso 1 1 calc R
C3 C 0.0630(3) 0.9586(4) 0.23196(16) 0.0645(8) Uani 1 1 d .
H3A H 0.0365 0.9842 0.2751 0.077 Uiso 1 1 calc R
C4 C -0.0265(3) 0.8677(5) 0.17781(18) 0.0726(10) Uani 1 1 d .
H4A H -0.1108 0.8643 0.1741 0.087 Uiso 1 1 calc R
C5 C 0.0317(4) 0.7926(5) 0.1358(2) 0.0852(12) Uani 1 1 d .
H5A H -0.0031 0.7270 0.0970 0.102 Uiso 1 1 calc R
C6 C 0.1665(3) 0.8325(4) 0.16216(18) 0.0634(8) Uani 1 1 d .
H6A H 0.2243 0.7548 0.1474 0.076 Uiso 1 1 calc R
C7 C 0.1720(3) 0.8399(5) 0.23955(18) 0.0708(9) Uani 1 1 d .
H7A H 0.1582 0.7300 0.2590 0.085 Uiso 1 1 calc R
H7B H 0.2476 0.8899 0.2661 0.085 Uiso 1 1 calc R
C8 C 0.1217(3) 1.0701(5) 0.06940(14) 0.0678(9) Uani 1 1 d .
H8A H 0.0359 1.0432 0.0601 0.102 Uiso 1 1 calc R
H8B H 0.1604 1.0030 0.0397 0.102 Uiso 1 1 calc R
H8C H 0.1318 1.1888 0.0604 0.102 Uiso 1 1 calc R
C9 C 0.3208(2) 1.0590(3) 0.16540(13) 0.0419(5) Uani 1 1 d .
H9B H 0.345(2) 1.054(3) 0.2131(13) 0.040(7) Uiso 1 1 d .
H9A H 0.363(3) 0.974(4) 0.1484(16) 0.074(10) Uiso 1 1 d .
C10 C 0.3807(3) 1.2275(4) 0.06975(14) 0.0571(7) Uani 1 1 d .
H10A H 0.2986 1.2354 0.0418 0.086 Uiso 1 1 calc R
H10B H 0.4186 1.1254 0.0579 0.086 Uiso 1 1 calc R
H10C H 0.4272 1.3246 0.0611 0.086 Uiso 1 1 calc R
C11 C 0.5082(2) 1.2222(4) 0.18577(14) 0.0497(6) Uani 1 1 d .
H11A H 0.5494 1.3212 0.1737 0.075 Uiso 1 1 calc R
H11B H 0.5484 1.1216 0.1744 0.075 Uiso 1 1 calc R
H11C H 0.5108 1.2234 0.2349 0.075 Uiso 1 1 calc R
C12 C 0.3178(3) 1.3790(3) 0.16441(15) 0.0524(7) Uani 1 1 d .
H12A H 0.3609 1.4774 0.1535 0.079 Uiso 1 1 calc R
H12B H 0.3200 1.3777 0.2135 0.079 Uiso 1 1 calc R
H12C H 0.2341 1.3831 0.1384 0.079 Uiso 1 1 calc R
C13 C 0.7221(3) 0.3577(4) 0.0354(2) 0.0698(9) Uani 1 1 d .
H13A H 0.6598 0.3588 -0.0079 0.084 Uiso 1 1 calc R
H13B H 0.6974 0.4380 0.0671 0.084 Uiso 1 1 calc R

loop_
_atom_site_aniso_label
_atom_site_aniso_U_11
_atom_site_aniso_U_22
_atom_site_aniso_U_33
_atom_site_aniso_U_23
_atom_site_aniso_U_13
_atom_site_aniso_U_12
I1 0.05922(10) 0.04258(9) 0.04422(9) -0.00058(7) 0.01661(7) 0.00303(7)
Cl1 0.0720(5) 0.0845(7) 0.1409(9) 0.0099(6) 0.0329(6) -0.0058(5)
Cl2 0.1091(6) 0.0727(5) 0.0826(5) 0.0148(4) 0.0475(5) 0.0167(5)
N1 0.0394(9) 0.0344(9) 0.0368(9) 0.0011(8) 0.0096(7) -0.0005(8)
C1 0.0351(10) 0.0401(12) 0.0434(11) 0.0027(10) 0.0044(9) 0.0006(9)
C2 0.0482(13) 0.0588(17) 0.0595(15) 0.0014(13) 0.0199(11) 0.0060(12)
C3 0.0644(16) 0.071(2) 0.0628(16) 0.0119(15) 0.0247(13) 0.0023(15)
C4 0.0453(14) 0.088(2) 0.085(2) 0.0280(19) 0.0148(14) -0.0106(15)
C5 0.101(3) 0.067(2) 0.077(2) -0.0052(17) -0.001(2) -0.042(2)
C6 0.0540(14) 0.0493(15) 0.089(2) -0.0119(16) 0.0208(14) -0.0075(13)
C7 0.0508(15) 0.078(2) 0.080(2) 0.0268(18) 0.0069(14) -0.0120(15)
C8 0.0538(15) 0.099(3) 0.0451(14) -0.0006(16) 0.0001(12) -0.0108(16)
C9 0.0373(10) 0.0367(12) 0.0502(12) 0.0080(10) 0.0070(9) 0.0013(9)
C10 0.0630(16) 0.0720(19) 0.0368(12) 0.0036(12) 0.0124(11) 0.0022(14)
C11 0.0389(11) 0.0605(16) 0.0482(13) 0.0049(12) 0.0068(10) -0.0085(11)
C12 0.0625(15) 0.0377(14) 0.0603(15) -0.0016(11) 0.0206(12) 0.0039(11)
C13 0.0632(17) 0.062(2) 0.088(2) 0.0020(17) 0.0242(16) 0.0104(15)

loop_
_atom_type_symbol
_atom_type_description
_atom_type_scat_dispersion_real
_atom_type_scat_dispersion_imag
_atom_type_scat_source
C C 0.0033 0.0016 'International Tables Vol C Tables 4.2.6.8 and 6.1.1.4'
H H 0.0000 0.0000 'International Tables Vol C Tables 4.2.6.8 and 6.1.1.4'
N N 0.0061 0.0033 'International Tables Vol C Tables 4.2.6.8 and 6.1.1.4'
Cl Cl 0.1484 0.1585 'International Tables Vol C Tables 4.2.6.8 and 6.1.1.4'
I I -0.4742 1.8119 'International Tables Vol C Tables 4.2.6.8 and 6.1.1.4'

loop_
_geom_angle_atom_site_label_1
_geom_angle_atom_site_label_2
_geom_angle_atom_site_label_3
_geom_angle
C12 N1 C10 110.1(2)
C12 N1 C11 108.1(2)
C10 N1 C11 106.4(2)
C12 N1 C9 113.4(2)
C10 N1 C9 112.5(2)
C11 N1 C9 105.94(18)
C2 C1 C9 114.3(2)
C2 C1 C8 112.6(2)
C9 C1 C8 113.5(2)
C2 C1 C6 101.3(2)
C9 C1 C6 103.75(19)
C8 C1 C6 110.2(2)
C1 C2 C3 104.2(2)
C4 C3 C7 100.0(3)
C4 C3 C2 108.0(3)
C7 C3 C2 99.0(2)
C5 C4 C3 108.8(3)
C4 C5 C6 107.0(3)
C5 C6 C7 99.4(3)
C5 C6 C1 105.9(3)
C7 C6 C1 100.1(3)
C3 C7 C6 94.4(2)
N1 C9 C1 121.21(19)
Cl1 C13 Cl2 113.44(18)

loop_
_geom_bond_atom_site_label_1
_geom_bond_atom_site_label_2
_geom_bond_distance
Cl1 C13 1.747(3)
Cl2 C13 1.741(4)
N1 C12 1.483(3)
N1 C10 1.498(3)
N1 C11 1.499(3)
N1 C9 1.523(3)
C1 C2 1.520(4)
C1 C9 1.537(3)
C1 C8 1.540(3)
C1 C6 1.603(4)
C2 C3 1.561(4)
C3 C4 1.470(5)
C3 C7 1.516(5)
C4 C5 1.303(6)
C5 C6 1.512(5)
C6 C7 1.509(5)
